data_4071490
loop_
_publ_author_name
'Chen, Chao'
'Fr\"ohlich, Roland'
'Kehr, Gerald'
'Erker, Gerhard'

_publ_section_title
;
 Structural Features of Lithio[3]ferrocenophane Systems Bearing
 Stabilizing Dimethylamino Substituents
;
_journal_issue 13
_journal_name_full Organometallics
_journal_page_first 3248
_journal_paper_doi 10.1021/om8001894
_journal_volume 27
_journal_year 2008
_chemical_formula_sum 'C42 H50 Fe2 Li2 N2 O'
_chemical_formula_weight 724.42
_chemical_name_systematic
; 
 ? 
;
_space_group_IT_number 2
_symmetry_cell_setting triclinic
_symmetry_space_group_name_Hall '-P 1'
_symmetry_space_group_name_H-M 'P -1'
_atom_sites_solution_hydrogens geom
_atom_sites_solution_primary direct
_atom_sites_solution_secondary difmap
_audit_creation_method SHELXL-97
_cell_angle_alpha 75.410(1)
_cell_angle_beta 84.683(1)
_cell_angle_gamma 83.606(1)
_cell_formula_units_Z 2
_cell_length_a 10.9229(1)
_cell_length_b 12.9582(2)
_cell_length_c 13.9885(2)
_cell_measurement_reflns_used 5148
_cell_measurement_temperature 198(2)
_cell_measurement_theta_max 27.88
_cell_measurement_theta_min 0.41
_cell_volume 1899.88(4)
_computing_cell_refinement 'Collect (Nonius B.V., 1998)'
_computing_data_collection 'Collect (Nonius B.V., 1998)'
_computing_data_reduction 'Denzo-SMN (Otwinowski & Minor, 1997)'
_computing_molecular_graphics 'XP (BrukerAXS, 2000) & SCHAKAL (Keller, 1997)'
_computing_publication_material 'SHELXL-97 (Sheldrick, 1997)'
_computing_structure_refinement 'SHELXL-97 (Sheldrick, 1997)'
_computing_structure_solution 'SHELXS-97 (Sheldrick, 1990)'
_diffrn_ambient_temperature 198(2)
_diffrn_measured_fraction_theta_full 0.987
_diffrn_measured_fraction_theta_max 0.987
_diffrn_measurement_device_type 'Nonius KappaCCD'
_diffrn_measurement_method '\w and \f scans'
_diffrn_radiation_monochromator graphite
_diffrn_radiation_source 'rotating anode Nonius FR591'
_diffrn_radiation_type MoK\a
_diffrn_radiation_wavelength 0.71073
_diffrn_reflns_av_R_equivalents 0.0540
_diffrn_reflns_av_sigmaI/netI 0.0451
_diffrn_reflns_limit_h_max 14
_diffrn_reflns_limit_h_min -14
_diffrn_reflns_limit_k_max 17
_diffrn_reflns_limit_k_min -13
_diffrn_reflns_limit_l_max 18
_diffrn_reflns_limit_l_min -18
_diffrn_reflns_number 20005
_diffrn_reflns_theta_full 27.90
_diffrn_reflns_theta_max 27.90
_diffrn_reflns_theta_min 1.63
_exptl_absorpt_coefficient_mu 0.797
_exptl_absorpt_correction_T_max 0.8569
_exptl_absorpt_correction_T_min 0.7960
_exptl_absorpt_correction_type multi-scan
_exptl_absorpt_process_details 'SORTAV (Blessing, 1995 & 1997)'
_exptl_crystal_colour orange
_exptl_crystal_density_diffrn 1.266
_exptl_crystal_density_method 'not measured'
_exptl_crystal_description column
_exptl_crystal_F_000 764
_exptl_crystal_size_max 0.30
_exptl_crystal_size_mid 0.25
_exptl_crystal_size_min 0.20
_refine_diff_density_max 0.417
_refine_diff_density_min -0.594
_refine_diff_density_rms 0.051
_refine_ls_extinction_method none
_refine_ls_goodness_of_fit_ref 1.025
_refine_ls_hydrogen_treatment riding
_refine_ls_matrix_type full
_refine_ls_number_parameters 448
_refine_ls_number_reflns 8977
_refine_ls_number_restraints 0
_refine_ls_restrained_S_all 1.025
_refine_ls_R_factor_all 0.0542
_refine_ls_R_factor_gt 0.0398
_refine_ls_shift/su_max 0.002
_refine_ls_shift/su_mean 0.000
_refine_ls_structure_factor_coef Fsqd
_refine_ls_weighting_details 'calc w=1/[\s^2^(Fo^2^)+(0.0427P)^2^+0.8189P] where P=(Fo^2^+2Fc^2^)/3'
_refine_ls_weighting_scheme calc
_refine_ls_wR_factor_gt 0.0961
_refine_ls_wR_factor_ref 0.1038
_reflns_number_gt 7248
_reflns_number_total 8977
_reflns_threshold_expression >2sigma(I)
_cod_data_source_file om8001894-file003.cif
_cod_data_source_block erk4181
_cod_original_sg_symbol_H-M P-1
_cod_database_code 4071490

loop_
_symmetry_equiv_pos_as_xyz
'x, y, z'
'-x, -y, -z'

loop_
_atom_site_label
_atom_site_type_symbol
_atom_site_fract_x
_atom_site_fract_y
_atom_site_fract_z
_atom_site_U_iso_or_equiv
_atom_site_adp_type
_atom_site_occupancy
_atom_site_symmetry_multiplicity
_atom_site_calc_flag
_atom_site_refinement_flags
Fe1A Fe 0.14430(3) -0.68973(2) 1.443708(19) 0.03788(9) Uani 1 1 d .
C1A C 0.0304(3) -0.8093(2) 1.4677(2) 0.0733(8) Uani 1 1 d .
H1A H 0.0458 -0.8723 1.4437 0.088 Uiso 1 1 calc R
C2A C 0.0668(3) -0.7954(4) 1.5595(2) 0.0965(13) Uani 1 1 d .
H2A H 0.1108 -0.8473 1.6080 0.116 Uiso 1 1 calc R
C3A C 0.0243(3) -0.6891(3) 1.5637(2) 0.0838(11) Uani 1 1 d .
H3A H 0.0350 -0.6573 1.6163 0.101 Uiso 1 1 calc R
C4A C -0.0346(2) -0.6398(3) 1.4801(2) 0.0696(8) Uani 1 1 d .
H4A H -0.0712 -0.5681 1.4647 0.084 Uiso 1 1 calc R
C5A C -0.0320(2) -0.7124(2) 1.42063(19) 0.0590(7) Uani 1 1 d .
H5A H -0.0670 -0.6981 1.3584 0.071 Uiso 1 1 calc R
C9A C 0.18649(15) -0.57731(14) 1.21313(12) 0.0273(3) Uani 1 1 d .
H9A H 0.1344 -0.6341 1.2076 0.033 Uiso 1 1 calc R
C10A C 0.23560(16) -0.61502(15) 1.31511(13) 0.0290(4) Uani 1 1 d .
C11A C 0.23303(18) -0.55557(17) 1.38903(14) 0.0370(4) Uani 1 1 d .
H11A H 0.1976 -0.4843 1.3844 0.044 Uiso 1 1 calc R
C12A C 0.2933(2) -0.62327(19) 1.47030(15) 0.0453(5) Uani 1 1 d .
H12A H 0.3058 -0.6059 1.5305 0.054 Uiso 1 1 calc R
C13A C 0.3315(2) -0.72191(19) 1.44508(15) 0.0469(5) Uani 1 1 d .
H13A H 0.3746 -0.7813 1.4871 0.056 Uiso 1 1 calc R
C14A C 0.29693(18) -0.72090(17) 1.34760(14) 0.0375(4) Uani 1 1 d .
N1A N 0.29244(14) -0.57992(12) 1.13715(11) 0.0313(3) Uani 1 1 d .
C15A C 0.38629(19) -0.50786(18) 1.13821(16) 0.0440(5) Uani 1 1 d .
H15A H 0.4613 -0.5271 1.0999 0.066 Uiso 1 1 calc R
H15B H 0.4055 -0.5144 1.2067 0.066 Uiso 1 1 calc R
H15C H 0.3549 -0.4339 1.1088 0.066 Uiso 1 1 calc R
C16A C 0.2474(2) -0.55761(18) 1.03781(14) 0.0449(5) Uani 1 1 d .
H16A H 0.2142 -0.4825 1.0180 0.067 Uiso 1 1 calc R
H16B H 0.1823 -0.6040 1.0383 0.067 Uiso 1 1 calc R
H16C H 0.3157 -0.5714 0.9907 0.067 Uiso 1 1 calc R
C17A C 0.10099(16) -0.47452(14) 1.19678(12) 0.0291(4) Uani 1 1 d .
C18A C 0.13743(18) -0.37629(15) 1.20218(14) 0.0355(4) Uani 1 1 d .
H18A H 0.2198 -0.3717 1.2163 0.043 Uiso 1 1 calc R
C19A C 0.0545(2) -0.28520(16) 1.18709(15) 0.0417(5) Uani 1 1 d .
H19A H 0.0810 -0.2187 1.1899 0.050 Uiso 1 1 calc R
C20A C -0.0660(2) -0.29041(18) 1.16801(15) 0.0456(5) Uani 1 1 d .
H20A H -0.1225 -0.2279 1.1580 0.055 Uiso 1 1 calc R
C21A C -0.1039(2) -0.38664(19) 1.16362(16) 0.0451(5) Uani 1 1 d .
H21A H -0.1871 -0.3910 1.1514 0.054 Uiso 1 1 calc R
C22A C -0.02078(17) -0.47773(16) 1.17699(14) 0.0357(4) Uani 1 1 d .
H22A H -0.0477 -0.5435 1.1725 0.043 Uiso 1 1 calc R
Fe1B Fe 0.11577(2) -0.91186(2) 1.135081(18) 0.02857(8) Uani 1 1 d .
C1B C -0.05152(17) -0.97551(17) 1.16428(18) 0.0438(5) Uani 1 1 d .
H1B H -0.0655 -1.0481 1.1708 0.053 Uiso 1 1 calc R
C2B C -0.05159(17) -0.89411(18) 1.07556(16) 0.0434(5) Uani 1 1 d .
H2B H -0.0652 -0.9026 1.0120 0.052 Uiso 1 1 calc R
C3B C -0.02796(18) -0.79771(17) 1.09759(16) 0.0427(5) Uani 1 1 d .
H3B H -0.0228 -0.7302 1.0516 0.051 Uiso 1 1 calc R
C4B C -0.01337(18) -0.82002(17) 1.20036(16) 0.0415(5) Uani 1 1 d .
H4B H 0.0027 -0.7697 1.2355 0.050 Uiso 1 1 calc R
C5B C -0.02682(18) -0.92993(18) 1.24200(16) 0.0425(5) Uani 1 1 d .
H5B H -0.0205 -0.9665 1.3096 0.051 Uiso 1 1 calc R
C9B C 0.28574(17) -1.07000(15) 1.29485(14) 0.0354(4) Uani 1 1 d .
H9B H 0.2028 -1.0974 1.3152 0.043 Uiso 1 1 calc R
C10B C 0.27554(16) -0.99237(15) 1.19366(14) 0.0318(4) Uani 1 1 d .
C11B C 0.24746(17) -1.02802(16) 1.10974(15) 0.0352(4) Uani 1 1 d .
H11B H 0.2329 -1.0988 1.1093 0.042 Uiso 1 1 calc R
C12B C 0.24542(17) -0.93789(16) 1.02760(14) 0.0372(4) Uani 1 1 d .
H12B H 0.2299 -0.9370 0.9617 0.045 Uiso 1 1 calc R
C13B C 0.27100(17) -0.84906(16) 1.06256(14) 0.0354(4) Uani 1 1 d .
H13B H 0.2747 -0.7785 1.0219 0.042 Uiso 1 1 calc R
C14B C 0.29083(16) -0.87870(15) 1.16757(14) 0.0323(4) Uani 1 1 d .
N1B N 0.31178(15) -1.01194(14) 1.36945(12) 0.0389(4) Uani 1 1 d .
C15B C 0.2734(3) -1.0687(2) 1.47085(17) 0.0633(7) Uani 1 1 d .
H15D H 0.1863 -1.0819 1.4742 0.095 Uiso 1 1 calc R
H15E H 0.2844 -1.0249 1.5167 0.095 Uiso 1 1 calc R
H15F H 0.3240 -1.1372 1.4892 0.095 Uiso 1 1 calc R
C16B C 0.4430(2) -0.99282(18) 1.36537(17) 0.0475(5) Uani 1 1 d .
H16D H 0.4524 -0.9434 1.4064 0.071 Uiso 1 1 calc R
H16E H 0.4716 -0.9615 1.2968 0.071 Uiso 1 1 calc R
H16F H 0.4920 -1.0609 1.3903 0.071 Uiso 1 1 calc R
C17B C 0.37770(19) -1.16733(16) 1.29051(16) 0.0405(5) Uani 1 1 d .
C18B C 0.3585(2) -1.26706(18) 1.3528(2) 0.0543(6) Uani 1 1 d .
H18B H 0.2860 -1.2758 1.3961 0.065 Uiso 1 1 calc R
C19B C 0.4462(3) -1.35537(19) 1.3517(2) 0.0670(8) Uani 1 1 d .
H19B H 0.4334 -1.4232 1.3951 0.080 Uiso 1 1 calc R
C20B C 0.5495(3) -1.3435(2) 1.2884(2) 0.0688(8) Uani 1 1 d .
H20B H 0.6089 -1.4030 1.2885 0.083 Uiso 1 1 calc R
C21B C 0.5680(3) -1.2464(2) 1.2247(2) 0.0655(7) Uani 1 1 d .
H21B H 0.6389 -1.2391 1.1795 0.079 Uiso 1 1 calc R
C22B C 0.4827(2) -1.15857(19) 1.22621(19) 0.0512(5) Uani 1 1 d .
H22B H 0.4966 -1.0913 1.1823 0.061 Uiso 1 1 calc R
Li1A Li 0.3748(3) -0.7430(3) 1.1999(2) 0.0348(7) Uani 1 1 d .
Li1B Li 0.2399(3) -0.8571(3) 1.3123(3) 0.0408(7) Uani 1 1 d .
C31 C 0.6712(4) -0.6502(3) 1.2745(4) 0.135(2) Uani 1 1 d .
H31A H 0.7339 -0.6370 1.2190 0.202 Uiso 1 1 calc R
H31B H 0.7091 -0.6543 1.3363 0.202 Uiso 1 1 calc R
H31C H 0.6051 -0.5916 1.2642 0.202 Uiso 1 1 calc R
C32 C 0.6199(3) -0.7512(3) 1.2804(3) 0.0833(9) Uani 1 1 d .
H32A H 0.6875 -0.8097 1.2897 0.100 Uiso 1 1 calc R
H32B H 0.5607 -0.7663 1.3392 0.100 Uiso 1 1 calc R
O33 O 0.55763(13) -0.75084(14) 1.19359(13) 0.0534(4) Uani 1 1 d .
C34 C 0.6406(3) -0.7697(3) 1.1145(3) 0.0972(12) Uani 1 1 d .
H34A H 0.6945 -0.8362 1.1381 0.117 Uiso 1 1 calc R
H34B H 0.6938 -0.7099 1.0922 0.117 Uiso 1 1 calc R
C35 C 0.5767(3) -0.7794(3) 1.0320(3) 0.0923(11) Uani 1 1 d .
H35A H 0.5365 -0.8463 1.0501 0.139 Uiso 1 1 calc R
H35B H 0.6359 -0.7800 0.9750 0.139 Uiso 1 1 calc R
H35C H 0.5142 -0.7186 1.0148 0.139 Uiso 1 1 calc R

loop_
_atom_site_aniso_label
_atom_site_aniso_U_11
_atom_site_aniso_U_22
_atom_site_aniso_U_33
_atom_site_aniso_U_23
_atom_site_aniso_U_13
_atom_site_aniso_U_12
Fe1A 0.04398(17) 0.04512(18) 0.02399(14) -0.00668(12) 0.00175(11) -0.00910(13)
C1A 0.0741(19) 0.0641(18) 0.083(2) -0.0152(16) 0.0167(16) -0.0345(15)
C2A 0.088(2) 0.119(3) 0.0575(18) 0.0397(19) -0.0009(16) -0.046(2)
C3A 0.092(2) 0.127(3) 0.0403(14) -0.0283(17) 0.0259(15) -0.048(2)
C4A 0.0545(15) 0.095(2) 0.0654(17) -0.0381(16) 0.0259(13) -0.0153(14)
C5A 0.0421(12) 0.092(2) 0.0494(13) -0.0282(14) 0.0146(10) -0.0210(13)
C9A 0.0258(8) 0.0290(9) 0.0269(8) -0.0055(7) -0.0019(7) -0.0049(7)
C10A 0.0259(8) 0.0344(9) 0.0263(8) -0.0062(7) -0.0016(7) -0.0041(7)
C11A 0.0402(10) 0.0392(11) 0.0341(9) -0.0118(8) -0.0036(8) -0.0071(8)
C12A 0.0484(12) 0.0603(14) 0.0308(10) -0.0139(9) -0.0090(9) -0.0084(10)
C13A 0.0487(12) 0.0546(13) 0.0323(10) -0.0031(9) -0.0122(9) 0.0072(10)
C14A 0.0375(10) 0.0423(11) 0.0293(9) -0.0051(8) -0.0044(8) 0.0040(8)
N1A 0.0313(8) 0.0356(8) 0.0251(7) -0.0048(6) 0.0018(6) -0.0040(6)
C15A 0.0366(10) 0.0445(12) 0.0487(12) -0.0086(9) 0.0093(9) -0.0116(9)
C16A 0.0560(13) 0.0495(13) 0.0252(9) -0.0053(8) -0.0021(9) 0.0025(10)
C17A 0.0296(9) 0.0321(9) 0.0247(8) -0.0047(7) -0.0023(7) -0.0033(7)
C18A 0.0352(10) 0.0349(10) 0.0359(10) -0.0067(8) -0.0023(8) -0.0054(8)
C19A 0.0553(13) 0.0302(10) 0.0365(10) -0.0037(8) -0.0011(9) -0.0025(9)
C20A 0.0523(13) 0.0396(12) 0.0400(11) -0.0056(9) -0.0098(9) 0.0133(9)
C21A 0.0373(11) 0.0540(13) 0.0435(11) -0.0118(10) -0.0147(9) 0.0071(9)
C22A 0.0354(10) 0.0364(10) 0.0358(10) -0.0080(8) -0.0086(8) -0.0022(8)
Fe1B 0.02514(13) 0.02967(14) 0.03124(14) -0.00759(10) -0.00612(10) -0.00016(10)
C1B 0.0261(9) 0.0361(11) 0.0718(15) -0.0163(10) -0.0061(9) -0.0041(8)
C2B 0.0282(9) 0.0562(13) 0.0491(12) -0.0200(10) -0.0136(8) 0.0070(9)
C3B 0.0307(10) 0.0377(11) 0.0530(12) -0.0043(9) -0.0009(9) 0.0080(8)
C4B 0.0336(10) 0.0443(12) 0.0523(12) -0.0246(10) 0.0055(9) -0.0049(8)
C5B 0.0340(10) 0.0505(13) 0.0403(11) -0.0067(9) 0.0019(8) -0.0062(9)
C9B 0.0281(9) 0.0338(10) 0.0413(10) -0.0003(8) -0.0088(8) -0.0050(7)
C10B 0.0228(8) 0.0331(10) 0.0374(9) -0.0045(8) -0.0072(7) 0.0007(7)
C11B 0.0299(9) 0.0331(10) 0.0434(10) -0.0119(8) -0.0073(8) 0.0042(7)
C12B 0.0340(10) 0.0449(11) 0.0333(9) -0.0124(8) -0.0035(8) 0.0011(8)
C13B 0.0328(9) 0.0374(10) 0.0327(9) -0.0025(8) -0.0030(8) -0.0028(8)
C14B 0.0258(8) 0.0355(10) 0.0336(9) -0.0027(7) -0.0060(7) -0.0051(7)
N1B 0.0394(9) 0.0397(9) 0.0338(8) -0.0007(7) -0.0086(7) -0.0021(7)
C15B 0.0840(19) 0.0583(16) 0.0377(12) 0.0047(11) -0.0013(12) -0.0043(13)
C16B 0.0451(12) 0.0453(12) 0.0534(13) -0.0088(10) -0.0238(10) -0.0004(9)
C17B 0.0391(10) 0.0318(10) 0.0506(12) -0.0038(9) -0.0195(9) -0.0043(8)
C18B 0.0541(14) 0.0380(12) 0.0698(15) -0.0002(11) -0.0280(12) -0.0109(10)
C19B 0.082(2) 0.0312(12) 0.088(2) -0.0003(12) -0.0467(17) -0.0053(12)
C20B 0.0668(17) 0.0485(15) 0.096(2) -0.0245(15) -0.0367(16) 0.0150(13)
C21B 0.0573(15) 0.0566(16) 0.0829(19) -0.0235(14) -0.0150(14) 0.0180(12)
C22B 0.0435(12) 0.0438(13) 0.0639(14) -0.0106(11) -0.0113(11) 0.0072(9)
Li1A 0.0269(15) 0.0386(17) 0.0376(16) -0.0076(13) 0.0017(13) -0.0047(12)
Li1B 0.0367(17) 0.0416(19) 0.0385(17) -0.0014(14) 0.0010(14) -0.0015(14)
C31 0.121(3) 0.092(3) 0.217(5) -0.060(3) -0.105(4) 0.009(2)
C32 0.0470(15) 0.102(3) 0.102(2) -0.0155(19) -0.0238(16) -0.0142(15)
O33 0.0267(7) 0.0642(11) 0.0698(11) -0.0182(8) 0.0023(7) -0.0063(7)
C34 0.0492(17) 0.116(3) 0.127(3) -0.044(3) 0.0261(19) 0.0001(17)
C35 0.074(2) 0.110(3) 0.101(3) -0.052(2) 0.033(2) -0.0159(19)

loop_
_atom_type_symbol
_atom_type_description
_atom_type_scat_dispersion_real
_atom_type_scat_dispersion_imag
_atom_type_scat_source
C C 0.0033 0.0016 'International Tables Vol C Tables 4.2.6.8 and 6.1.1.4'
H H 0.0000 0.0000 'International Tables Vol C Tables 4.2.6.8 and 6.1.1.4'
Li Li -0.0003 0.0001 'International Tables Vol C Tables 4.2.6.8 and 6.1.1.4'
N N 0.0061 0.0033 'International Tables Vol C Tables 4.2.6.8 and 6.1.1.4'
Fe Fe 0.3463 0.8444 'International Tables Vol C Tables 4.2.6.8 and 6.1.1.4'
O O 0.0106 0.0060 'International Tables Vol C Tables 4.2.6.8 and 6.1.1.4'

loop_
_geom_angle_atom_site_label_1
_geom_angle_atom_site_label_2
_geom_angle_atom_site_label_3
_geom_angle
C2A Fe1A C12A 116.69(12)
C2A Fe1A C11A 150.41(14)
C12A Fe1A C11A 40.83(8)
C2A Fe1A C3A 40.88(15)
C12A Fe1A C3A 104.79(11)
C11A Fe1A C3A 116.12(12)
C2A Fe1A C1A 41.46(14)
C12A Fe1A C1A 153.51(12)
C11A Fe1A C1A 165.46(12)
C3A Fe1A C1A 68.51(13)
C2A Fe1A C13A 107.93(13)
C12A Fe1A C13A 40.81(9)
C11A Fe1A C13A 68.19(9)
C3A Fe1A C13A 126.16(12)
C1A Fe1A C13A 121.40(12)
C2A Fe1A C10A 166.38(15)
C12A Fe1A C10A 68.45(8)
C11A Fe1A C10A 41.23(7)
C3A Fe1A C10A 152.39(13)
C1A Fe1A C10A 129.16(10)
C13A Fe1A C10A 67.00(8)
C2A Fe1A C5A 67.91(13)
C12A Fe1A C5A 162.45(11)
C11A Fe1A C5A 127.25(11)
C3A Fe1A C5A 66.85(12)
C1A Fe1A C5A 39.99(12)
C13A Fe1A C5A 156.46(11)
C10A Fe1A C5A 111.30(9)
C2A Fe1A C4A 67.54(15)
C12A Fe1A C4A 123.98(11)
C11A Fe1A C4A 106.55(11)
C3A Fe1A C4A 39.06(13)
C1A Fe1A C4A 67.72(13)
C13A Fe1A C4A 161.87(10)
C10A Fe1A C4A 121.28(11)
C5A Fe1A C4A 40.02(11)
C2A Fe1A C14A 127.42(15)
C12A Fe1A C14A 69.83(8)
C11A Fe1A C14A 69.91(8)
C3A Fe1A C14A 164.48(13)
C1A Fe1A C14A 109.46(11)
C13A Fe1A C14A 40.67(8)
C10A Fe1A C14A 40.54(7)
C5A Fe1A C14A 122.21(9)
C4A Fe1A C14A 155.77(10)
C2A Fe1A Li1B 97.05(16)
C12A Fe1A Li1B 107.76(9)
C11A Fe1A Li1B 107.97(8)
C3A Fe1A Li1B 135.90(13)
C1A Fe1A Li1B 69.02(11)
C13A Fe1A Li1B 69.49(9)
C10A Fe1A Li1B 69.38(8)
C5A Fe1A Li1B 87.73(9)
C4A Fe1A Li1B 127.75(10)
C14A Fe1A Li1B 40.66(8)
C5A C1A C2A 106.7(3)
C5A C1A Fe1A 70.32(15)
C2A C1A Fe1A 68.79(16)
C3A C2A C1A 106.7(3)
C3A C2A Fe1A 69.87(16)
C1A C2A Fe1A 69.75(15)
C4A C3A C2A 109.0(3)
C4A C3A Fe1A 71.06(14)
C2A C3A Fe1A 69.26(17)
C3A C4A C5A 108.7(3)
C3A C4A Fe1A 69.88(18)
C5A C4A Fe1A 69.92(14)
C1A C5A C4A 108.9(3)
C1A C5A Fe1A 69.69(16)
C4A C5A Fe1A 70.06(15)
N1A C9A C10A 108.61(13)
N1A C9A C17A 115.88(14)
C10A C9A C17A 115.09(14)
C11A C10A C14A 111.30(16)
C11A C10A C9A 127.73(17)
C14A C10A C9A 120.94(16)
C11A C10A Fe1A 68.85(10)
C14A C10A Fe1A 72.29(10)
C9A C10A Fe1A 127.63(12)
C12A C11A C10A 106.99(18)
C12A C11A Fe1A 69.58(12)
C10A C11A Fe1A 69.92(11)
C11A C12A C13A 107.23(18)
C11A C12A Fe1A 69.59(12)
C13A C12A Fe1A 70.11(13)
C12A C13A C14A 111.71(18)
C12A C13A Fe1A 69.08(13)
C14A C13A Fe1A 72.25(12)
C10A C14A C13A 102.77(17)
C10A C14A Fe1A 67.17(10)
C13A C14A Fe1A 67.08(11)
C10A C14A Li1B 122.84(16)
C13A C14A Li1B 122.84(18)
Fe1A C14A Li1B 98.86(12)
C10A C14A Li1A 98.24(14)
C13A C14A Li1A 142.51(17)
Fe1A C14A Li1A 150.41(13)
Li1B C14A Li1A 66.56(13)
C15A N1A C16A 109.91(16)
C15A N1A C9A 114.34(14)
C16A N1A C9A 110.52(14)
C15A N1A Li1A 106.26(15)
C16A N1A Li1A 117.37(15)
C9A N1A Li1A 98.14(12)
C22A C17A C18A 117.69(17)
C22A C17A C9A 118.83(16)
C18A C17A C9A 123.47(16)
C19A C18A C17A 120.69(18)
C20A C19A C18A 120.59(19)
C21A C20A C19A 119.50(19)
C20A C21A C22A 120.2(2)
C21A C22A C17A 121.33(19)
C12B Fe1B C13B 40.93(8)
C12B Fe1B C11B 40.74(8)
C13B Fe1B C11B 68.18(8)
C12B Fe1B C3B 118.90(8)
C13B Fe1B C3B 106.92(8)
C11B Fe1B C3B 154.29(8)
C12B Fe1B C4B 154.29(9)
C13B Fe1B C4B 120.24(8)
C11B Fe1B C4B 163.96(9)
C3B Fe1B C4B 40.48(9)
C12B Fe1B C2B 106.50(8)
C13B Fe1B C2B 124.88(9)
C11B Fe1B C2B 120.16(8)
C3B Fe1B C2B 40.51(9)
C4B Fe1B C2B 67.90(8)
C12B Fe1B C5B 162.93(9)
C13B Fe1B C5B 155.38(9)
C11B Fe1B C5B 126.65(9)
C3B Fe1B C5B 68.31(9)
C4B Fe1B C5B 40.48(9)
C2B Fe1B C5B 68.14(9)
C12B Fe1B C1B 125.09(9)
C13B Fe1B C1B 162.13(9)
C11B Fe1B C1B 108.46(8)
C3B Fe1B C1B 68.03(9)
C4B Fe1B C1B 67.85(8)
C2B Fe1B C1B 40.31(9)
C5B Fe1B C1B 40.53(9)
C12B Fe1B C10B 68.24(8)
C13B Fe1B C10B 66.95(7)
C11B Fe1B C10B 41.00(7)
C3B Fe1B C10B 162.28(8)
C4B Fe1B C10B 126.72(8)
C2B Fe1B C10B 156.66(9)
C5B Fe1B C10B 109.85(8)
C1B Fe1B C10B 122.86(8)
C12B Fe1B C14B 70.09(8)
C13B Fe1B C14B 40.86(7)
C11B Fe1B C14B 69.99(8)
C3B Fe1B C14B 123.86(8)
C4B Fe1B C14B 106.75(8)
C2B Fe1B C14B 161.24(9)
C5B Fe1B C14B 120.30(8)
C1B Fe1B C14B 156.23(8)
C10B Fe1B C14B 40.60(7)
C12B Fe1B Li1B 110.99(8)
C13B Fe1B Li1B 79.29(8)
C11B Fe1B Li1B 97.30(8)
C3B Fe1B Li1B 106.72(9)
C4B Fe1B Li1B 72.53(9)
C2B Fe1B Li1B 140.20(8)
C5B Fe1B Li1B 79.23(8)
C1B Fe1B Li1B 118.50(9)
C10B Fe1B Li1B 56.42(8)
C14B Fe1B Li1B 41.30(8)
C2B C1B C5B 108.07(19)
C2B C1B Fe1B 69.53(12)
C5B C1B Fe1B 69.52(11)
C1B C2B C3B 108.29(19)
C1B C2B Fe1B 70.16(11)
C3B C2B Fe1B 69.67(11)
C4B C3B C2B 107.62(19)
C4B C3B Fe1B 69.78(12)
C2B C3B Fe1B 69.81(11)
C3B C4B C5B 108.54(18)
C3B C4B Fe1B 69.73(11)
C5B C4B Fe1B 69.91(11)
C4B C5B C1B 107.48(19)
C4B C5B Fe1B 69.62(11)
C1B C5B Fe1B 69.94(12)
N1B C9B C10B 110.09(15)
N1B C9B C17B 113.95(15)
C10B C9B C17B 111.73(16)
C11B C10B C14B 111.52(16)
C11B C10B C9B 120.94(17)
C14B C10B C9B 127.54(17)
C11B C10B Fe1B 68.75(10)
C14B C10B Fe1B 71.97(10)
C9B C10B Fe1B 126.30(12)
C11B C10B Li1B 152.11(15)
C14B C10B Li1B 52.33(12)
C9B C10B Li1B 78.99(13)
Fe1B C10B Li1B 83.78(9)
C12B C11B C10B 107.19(17)
C12B C11B Fe1B 69.46(11)
C10B C11B Fe1B 70.25(10)
C11B C12B C13B 107.02(17)
C11B C12B Fe1B 69.80(11)
C13B C12B Fe1B 69.58(11)
C12B C13B C14B 112.16(17)
C12B C13B Fe1B 69.49(11)
C14B C13B Fe1B 72.69(10)
C10B C14B C13B 102.10(16)
C10B C14B Fe1B 67.43(10)
C13B C14B Fe1B 66.44(10)
C10B C14B Li1B 95.02(15)
C13B C14B Li1B 149.02(17)
Fe1B C14B Li1B 97.60(12)
C10B C14B Li1A 148.00(16)
C13B C14B Li1A 106.73(15)
Fe1B C14B Li1A 137.82(12)
Li1B C14B Li1A 66.46(13)
C15B N1B C16B 108.91(18)
C15B N1B C9B 111.95(18)
C16B N1B C9B 112.79(16)
C15B N1B Li1B 120.11(18)
C16B N1B Li1B 98.79(16)
C9B N1B Li1B 103.70(15)
C22B C17B C18B 118.2(2)
C22B C17B C9B 121.44(18)
C18B C17B C9B 120.4(2)
C17B C18B C19B 120.2(3)
C20B C19B C18B 120.1(2)
C19B C20B C21B 120.4(2)
C20B C21B C22B 119.8(3)
C17B C22B C21B 121.3(2)
O33 Li1A N1A 112.01(16)
O33 Li1A C14B 117.14(16)
N1A Li1A C14B 117.59(15)
O33 Li1A C14A 109.91(16)
N1A Li1A C14A 86.97(13)
C14B Li1A C14A 108.83(14)
O33 Li1A Li1B 128.45(18)
N1A Li1A Li1B 115.06(15)
C14B Li1A Li1B 54.70(12)
C14A Li1A Li1B 54.41(12)
N1B Li1B C14A 124.25(18)
N1B Li1B C14B 88.81(15)
C14A Li1B C14B 117.54(17)
N1B Li1B Li1A 116.31(17)
C14A Li1B Li1A 59.03(13)
C14B Li1B Li1A 58.84(12)
N1B Li1B C10B 61.29(11)
C14A Li1B C10B 146.86(16)
C14B Li1B C10B 32.65(8)
Li1A Li1B C10B 88.59(14)
N1B Li1B Fe1B 94.82(13)
C14A Li1B Fe1B 138.02(15)
C14B Li1B Fe1B 41.09(8)
Li1A Li1B Fe1B 92.07(13)
C10B Li1B Fe1B 39.81(6)
N1B Li1B Fe1A 124.16(15)
C14A Li1B Fe1A 40.49(8)
C14B Li1B Fe1A 146.29(16)
Li1A Li1B Fe1A 96.03(14)
C10B Li1B Fe1A 169.22(14)
Fe1B Li1B Fe1A 129.99(11)
O33 C32 C31 113.2(3)
C34 O33 C32 112.6(2)
C34 O33 Li1A 127.0(2)
C32 O33 Li1A 119.94(19)
O33 C34 C35 111.9(3)

loop_
_geom_bond_atom_site_label_1
_geom_bond_atom_site_label_2
_geom_bond_distance
Fe1A C2A 2.025(3)
Fe1A C12A 2.028(2)
Fe1A C11A 2.028(2)
Fe1A C3A 2.033(3)
Fe1A C1A 2.038(3)
Fe1A C13A 2.042(2)
Fe1A C10A 2.0427(17)
Fe1A C5A 2.046(2)
Fe1A C4A 2.048(3)
Fe1A C14A 2.1114(19)
Fe1A Li1B 3.213(4)
C1A C5A 1.397(4)
C1A C2A 1.438(5)
C2A C3A 1.417(5)
C3A C4A 1.364(5)
C4A C5A 1.401(4)
C9A N1A 1.500(2)
C9A C10A 1.515(2)
C9A C17A 1.519(2)
C10A C11A 1.433(3)
C10A C14A 1.441(3)
C11A C12A 1.415(3)
C12A C13A 1.419(3)
C13A C14A 1.445(3)
C14A Li1B 2.119(4)
C14A Li1A 2.234(4)
N1A C15A 1.465(3)
N1A C16A 1.466(2)
N1A Li1A 2.198(4)
C17A C22A 1.391(3)
C17A C18A 1.397(3)
C18A C19A 1.389(3)
C19A C20A 1.380(3)
C20A C21A 1.374(3)
C21A C22A 1.390(3)
Fe1B C12B 2.0332(19)
Fe1B C13B 2.0344(19)
Fe1B C11B 2.0377(18)
Fe1B C3B 2.0426(19)
Fe1B C4B 2.0433(19)
Fe1B C2B 2.0445(19)
Fe1B C5B 2.047(2)
Fe1B C1B 2.0527(19)
Fe1B C10B 2.0577(17)
Fe1B C14B 2.1189(18)
Fe1B Li1B 3.195(4)
C1B C2B 1.412(3)
C1B C5B 1.420(3)
C2B C3B 1.415(3)
C3B C4B 1.414(3)
C4B C5B 1.415(3)
C9B N1B 1.495(3)
C9B C10B 1.522(3)
C9B C17B 1.532(3)
C10B C11B 1.434(3)
C10B C14B 1.450(3)
C10B Li1B 2.678(4)
C11B C12B 1.417(3)
C12B C13B 1.422(3)
C13B C14B 1.452(3)
C14B Li1B 2.128(4)
C14B Li1A 2.231(4)
N1B C15B 1.470(3)
N1B C16B 1.475(3)
N1B Li1B 2.059(4)
C17B C22B 1.387(3)
C17B C18B 1.390(3)
C18B C19B 1.411(4)
C19B C20B 1.367(4)
C20B C21B 1.369(4)
C21B C22B 1.392(3)
Li1A O33 1.983(3)
Li1A Li1B 2.390(4)
C31 C32 1.461(5)
C32 O33 1.444(3)
O33 C34 1.417(3)
C34 C35 1.441(5)

loop_
_geom_torsion_atom_site_label_1
_geom_torsion_atom_site_label_2
_geom_torsion_atom_site_label_3
_geom_torsion_atom_site_label_4
_geom_torsion
C2A Fe1A C1A C5A 117.7(3)
C12A Fe1A C1A C5A 159.09(19)
C11A Fe1A C1A C5A -32.4(5)
C3A Fe1A C1A C5A 79.16(19)
C13A Fe1A C1A C5A -160.66(14)
C10A Fe1A C1A C5A -76.02(19)
C4A Fe1A C1A C5A 36.94(16)
C14A Fe1A C1A C5A -117.28(15)
Li1B Fe1A C1A C5A -113.02(18)
C12A Fe1A C1A C2A 41.4(4)
C11A Fe1A C1A C2A -150.1(4)
C3A Fe1A C1A C2A -38.6(2)
C13A Fe1A C1A C2A 81.6(2)
C10A Fe1A C1A C2A 166.2(2)
C5A Fe1A C1A C2A -117.7(3)
C4A Fe1A C1A C2A -80.8(2)
C14A Fe1A C1A C2A 125.0(2)
Li1B Fe1A C1A C2A 129.2(3)
C5A C1A C2A C3A -0.1(3)
Fe1A C1A C2A C3A 60.4(2)
C5A C1A C2A Fe1A -60.45(18)
C12A Fe1A C2A C3A 81.7(2)
C11A Fe1A C2A C3A 47.8(4)
C1A Fe1A C2A C3A -117.5(3)
C13A Fe1A C2A C3A 125.0(2)
C10A Fe1A C2A C3A -169.1(4)
C5A Fe1A C2A C3A -79.7(2)
C4A Fe1A C2A C3A -36.26(19)
C14A Fe1A C2A C3A 165.89(17)
Li1B Fe1A C2A C3A -164.3(2)
C12A Fe1A C2A C1A -160.74(18)
C11A Fe1A C2A C1A 165.3(2)
C3A Fe1A C2A C1A 117.5(3)
C13A Fe1A C2A C1A -117.4(2)
C10A Fe1A C2A C1A -51.5(6)
C5A Fe1A C2A C1A 37.87(19)
C4A Fe1A C2A C1A 81.3(2)
C14A Fe1A C2A C1A -76.6(2)
Li1B Fe1A C2A C1A -46.8(2)
C1A C2A C3A C4A -0.1(3)
Fe1A C2A C3A C4A 60.2(2)
C1A C2A C3A Fe1A -60.31(19)
C2A Fe1A C3A C4A -119.8(3)
C12A Fe1A C3A C4A 126.30(19)
C11A Fe1A C3A C4A 84.2(2)
C1A Fe1A C3A C4A -80.7(2)
C13A Fe1A C3A C4A 165.35(17)
C10A Fe1A C3A C4A 54.7(3)
C5A Fe1A C3A C4A -37.35(19)
C14A Fe1A C3A C4A -166.2(3)
Li1B Fe1A C3A C4A -97.2(3)
C12A Fe1A C3A C2A -113.9(2)
C11A Fe1A C3A C2A -155.97(19)
C1A Fe1A C3A C2A 39.1(2)
C13A Fe1A C3A C2A -74.8(2)
C10A Fe1A C3A C2A 174.5(2)
C5A Fe1A C3A C2A 82.5(2)
C4A Fe1A C3A C2A 119.8(3)
C14A Fe1A C3A C2A -46.3(5)
Li1B Fe1A C3A C2A 22.7(3)
C2A C3A C4A C5A 0.3(3)
Fe1A C3A C4A C5A 59.34(18)
C2A C3A C4A Fe1A -59.1(2)
C2A Fe1A C4A C3A 37.9(2)
C12A Fe1A C4A C3A -70.0(2)
C11A Fe1A C4A C3A -111.3(2)
C1A Fe1A C4A C3A 82.9(2)
C13A Fe1A C4A C3A -41.0(5)
C10A Fe1A C4A C3A -153.75(19)
C5A Fe1A C4A C3A 119.8(3)
C14A Fe1A C4A C3A 171.0(2)
Li1B Fe1A C4A C3A 119.2(2)
C2A Fe1A C4A C5A -81.9(2)
C12A Fe1A C4A C5A 170.17(16)
C11A Fe1A C4A C5A 128.90(17)
C3A Fe1A C4A C5A -119.8(3)
C1A Fe1A C4A C5A -36.91(18)
C13A Fe1A C4A C5A -160.9(3)
C10A Fe1A C4A C5A 86.42(19)
C14A Fe1A C4A C5A 51.2(4)
Li1B Fe1A C4A C5A -0.7(2)
C2A C1A C5A C4A 0.2(3)
Fe1A C1A C5A C4A -59.25(18)
C2A C1A C5A Fe1A 59.47(18)
C3A C4A C5A C1A -0.3(3)
Fe1A C4A C5A C1A 59.02(18)
C3A C4A C5A Fe1A -59.32(19)
C2A Fe1A C5A C1A -39.2(2)
C12A Fe1A C5A C1A -148.1(3)
C11A Fe1A C5A C1A 170.28(16)
C3A Fe1A C5A C1A -83.7(2)
C13A Fe1A C5A C1A 45.1(3)
C10A Fe1A C5A C1A 126.14(17)
C4A Fe1A C5A C1A -120.1(3)
C14A Fe1A C5A C1A 82.06(18)
Li1B Fe1A C5A C1A 59.32(17)
C2A Fe1A C5A C4A 80.9(2)
C12A Fe1A C5A C4A -28.0(4)
C11A Fe1A C5A C4A -69.6(2)
C3A Fe1A C5A C4A 36.5(2)
C1A Fe1A C5A C4A 120.1(3)
C13A Fe1A C5A C4A 165.2(2)
C10A Fe1A C5A C4A -113.72(18)
C14A Fe1A C5A C4A -157.79(17)
Li1B Fe1A C5A C4A 179.47(19)
N1A C9A C10A C11A 117.31(19)
C17A C9A C10A C11A -14.5(3)
N1A C9A C10A C14A -60.7(2)
C17A C9A C10A C14A 167.54(16)
N1A C9A C10A Fe1A -151.52(13)
C17A C9A C10A Fe1A 76.71(19)
C2A Fe1A C10A C11A -153.3(5)
C12A Fe1A C10A C11A -38.41(12)
C3A Fe1A C10A C11A 42.2(3)
C1A Fe1A C10A C11A 164.75(16)
C13A Fe1A C10A C11A -82.65(13)
C5A Fe1A C10A C11A 122.73(13)
C4A Fe1A C10A C11A 79.19(15)
C14A Fe1A C10A C11A -122.17(16)
Li1B Fe1A C10A C11A -158.35(13)
C2A Fe1A C10A C14A -31.1(5)
C12A Fe1A C10A C14A 83.76(13)
C11A Fe1A C10A C14A 122.17(16)
C3A Fe1A C10A C14A 164.4(2)
C1A Fe1A C10A C14A -73.08(17)
C13A Fe1A C10A C14A 39.52(12)
C5A Fe1A C10A C14A -115.10(13)
C4A Fe1A C10A C14A -158.64(13)
Li1B Fe1A C10A C14A -36.18(12)
C2A Fe1A C10A C9A 84.7(5)
C12A Fe1A C10A C9A -160.43(18)
C11A Fe1A C10A C9A -122.0(2)
C3A Fe1A C10A C9A -79.8(3)
C1A Fe1A C10A C9A 42.7(2)
C13A Fe1A C10A C9A 155.33(18)
C5A Fe1A C10A C9A 0.71(19)
C4A Fe1A C10A C9A -42.8(2)
C14A Fe1A C10A C9A 115.8(2)
Li1B Fe1A C10A C9A 79.63(16)
C14A C10A C11A C12A 0.0(2)
C9A C10A C11A C12A -178.11(17)
Fe1A C10A C11A C12A 59.99(14)
C14A C10A C11A Fe1A -59.94(14)
C9A C10A C11A Fe1A 121.90(18)
C2A Fe1A C11A C12A 49.7(3)
C3A Fe1A C11A C12A 82.38(17)
C1A Fe1A C11A C12A -172.2(4)
C13A Fe1A C11A C12A -38.39(12)
C10A Fe1A C11A C12A -117.91(17)
C5A Fe1A C11A C12A 162.18(13)
C4A Fe1A C11A C12A 123.23(14)
C14A Fe1A C11A C12A -82.05(13)
Li1B Fe1A C11A C12A -96.62(13)
C2A Fe1A C11A C10A 167.6(3)
C12A Fe1A C11A C10A 117.91(17)
C3A Fe1A C11A C10A -159.71(15)
C1A Fe1A C11A C10A -54.3(4)
C13A Fe1A C11A C10A 79.52(12)
C5A Fe1A C11A C10A -79.91(14)
C4A Fe1A C11A C10A -118.87(13)
C14A Fe1A C11A C10A 35.86(10)
Li1B Fe1A C11A C10A 21.29(13)
C10A C11A C12A C13A 0.1(2)
Fe1A C11A C12A C13A 60.30(16)
C10A C11A C12A Fe1A -60.21(13)
C2A Fe1A C12A C11A -155.06(18)
C3A Fe1A C12A C11A -113.01(17)
C1A Fe1A C12A C11A 175.6(2)
C13A Fe1A C12A C11A 118.08(17)
C10A Fe1A C12A C11A 38.77(11)
C5A Fe1A C12A C11A -53.9(3)
C4A Fe1A C12A C11A -75.25(17)
C14A Fe1A C12A C11A 82.27(12)
Li1B Fe1A C12A C11A 97.16(13)
C2A Fe1A C12A C13A 86.9(2)
C11A Fe1A C12A C13A -118.08(17)
C3A Fe1A C12A C13A 128.91(17)
C1A Fe1A C12A C13A 57.5(3)
C10A Fe1A C12A C13A -79.31(12)
C5A Fe1A C12A C13A -172.0(3)
C4A Fe1A C12A C13A 166.67(15)
C14A Fe1A C12A C13A -35.82(12)
Li1B Fe1A C12A C13A -20.92(14)
C11A C12A C13A C14A -0.2(3)
Fe1A C12A C13A C14A 59.77(16)
C11A C12A C13A Fe1A -59.97(15)
C2A Fe1A C13A C12A -110.34(18)
C11A Fe1A C13A C12A 38.41(12)
C3A Fe1A C13A C12A -68.7(2)
C1A Fe1A C13A C12A -153.84(15)
C10A Fe1A C13A C12A 83.17(13)
C5A Fe1A C13A C12A 174.0(2)
C4A Fe1A C13A C12A -37.9(4)
C14A Fe1A C13A C12A 122.56(18)
Li1B Fe1A C13A C12A 158.71(14)
C2A Fe1A C13A C14A 127.10(18)
C12A Fe1A C13A C14A -122.56(18)
C11A Fe1A C13A C14A -84.14(13)
C3A Fe1A C13A C14A 168.70(17)
C1A Fe1A C13A C14A 83.60(16)
C10A Fe1A C13A C14A -39.39(12)
C5A Fe1A C13A C14A 51.4(3)
C4A Fe1A C13A C14A -160.5(3)
Li1B Fe1A C13A C14A 36.15(12)
C11A C10A C14A C13A -0.2(2)
C9A C10A C14A C13A 178.14(16)
Fe1A C10A C14A C13A -58.09(14)
C11A C10A C14A Fe1A 57.93(13)
C9A C10A C14A Fe1A -123.78(16)
C11A C10A C14A Li1B 143.75(17)
C9A C10A C14A Li1B -38.0(2)
Fe1A C10A C14A Li1B 85.82(16)
C11A C10A C14A Li1A -148.90(15)
C9A C10A C14A Li1A 29.4(2)
Fe1A C10A C14A Li1A 153.17(12)
C12A C13A C14A C10A 0.2(2)
Fe1A C13A C14A C10A 58.15(13)
C12A C13A C14A Fe1A -57.93(16)
C12A C13A C14A Li1B -143.7(2)
Fe1A C13A C14A Li1B -85.76(17)
C12A C13A C14A Li1A 122.7(3)
Fe1A C13A C14A Li1A -179.4(3)
C2A Fe1A C14A C10A 171.19(16)
C12A Fe1A C14A C10A -80.07(12)
C11A Fe1A C14A C10A -36.44(11)
C3A Fe1A C14A C10A -152.2(4)
C1A Fe1A C14A C10A 128.11(14)
C13A Fe1A C14A C10A -116.00(17)
C5A Fe1A C14A C10A 85.65(15)
C4A Fe1A C14A C10A 49.3(3)
Li1B Fe1A C14A C10A 122.00(16)
C2A Fe1A C14A C13A -72.8(2)
C12A Fe1A C14A C13A 35.93(14)
C11A Fe1A C14A C13A 79.55(14)
C3A Fe1A C14A C13A -36.2(5)
C1A Fe1A C14A C13A -115.89(16)
C10A Fe1A C14A C13A 116.00(17)
C5A Fe1A C14A C13A -158.36(15)
C4A Fe1A C14A C13A 165.3(3)
Li1B Fe1A C14A C13A -122.00(18)
C2A Fe1A C14A Li1B 49.18(19)
C12A Fe1A C14A Li1B 157.93(14)
C11A Fe1A C14A Li1B -158.45(13)
C3A Fe1A C14A Li1B 85.8(4)
C1A Fe1A C14A Li1B 6.11(16)
C13A Fe1A C14A Li1B 122.00(18)
C10A Fe1A C14A Li1B -122.00(16)
C5A Fe1A C14A Li1B -36.36(16)
C4A Fe1A C14A Li1B -72.7(3)
C2A Fe1A C14A Li1A 106.4(3)
C12A Fe1A C14A Li1A -144.8(3)
C11A Fe1A C14A Li1A -101.2(3)
C3A Fe1A C14A Li1A 143.0(4)
C1A Fe1A C14A Li1A 63.4(3)
C13A Fe1A C14A Li1A 179.3(3)
C10A Fe1A C14A Li1A -64.8(3)
C5A Fe1A C14A Li1A 20.9(3)
C4A Fe1A C14A Li1A -15.4(4)
Li1B Fe1A C14A Li1A 57.3(3)
C10A C9A N1A C15A -62.8(2)
C17A C9A N1A C15A 68.6(2)
C10A C9A N1A C16A 172.58(16)
C17A C9A N1A C16A -56.1(2)
C10A C9A N1A Li1A 49.26(16)
C17A C9A N1A Li1A -179.39(15)
N1A C9A C17A C22A 114.80(18)
C10A C9A C17A C22A -116.97(18)
N1A C9A C17A C18A -66.3(2)
C10A C9A C17A C18A 61.9(2)
C22A C17A C18A C19A -0.7(3)
C9A C17A C18A C19A -179.58(17)
C17A C18A C19A C20A 1.0(3)
C18A C19A C20A C21A -0.2(3)
C19A C20A C21A C22A -0.9(3)
C20A C21A C22A C17A 1.2(3)
C18A C17A C22A C21A -0.4(3)
C9A C17A C22A C21A 178.54(17)
C12B Fe1B C1B C2B -73.05(15)
C13B Fe1B C1B C2B -39.1(3)
C11B Fe1B C1B C2B -115.17(13)
C3B Fe1B C1B C2B 37.65(12)
C4B Fe1B C1B C2B 81.49(13)
C5B Fe1B C1B C2B 119.52(18)
C10B Fe1B C1B C2B -158.15(12)
C14B Fe1B C1B C2B 162.72(17)
Li1B Fe1B C1B C2B 135.34(13)
C12B Fe1B C1B C5B 167.43(12)
C13B Fe1B C1B C5B -158.7(2)
C11B Fe1B C1B C5B 125.31(13)
C3B Fe1B C1B C5B -81.87(14)
C4B Fe1B C1B C5B -38.03(13)
C2B Fe1B C1B C5B -119.52(18)
C10B Fe1B C1B C5B 82.33(14)
C14B Fe1B C1B C5B 43.2(2)
Li1B Fe1B C1B C5B 15.82(16)
C5B C1B C2B C3B -0.4(2)
Fe1B C1B C2B C3B -59.46(13)
C5B C1B C2B Fe1B 59.03(14)
C12B Fe1B C2B C1B 125.28(13)
C13B Fe1B C2B C1B 166.34(12)
C11B Fe1B C2B C1B 83.17(14)
C3B Fe1B C2B C1B -119.30(18)
C4B Fe1B C2B C1B -81.35(14)
C5B Fe1B C2B C1B -37.54(13)
C10B Fe1B C2B C1B 52.1(3)
C14B Fe1B C2B C1B -158.2(2)
Li1B Fe1B C2B C1B -74.79(18)
C12B Fe1B C2B C3B -115.42(13)
C13B Fe1B C2B C3B -74.36(15)
C11B Fe1B C2B C3B -157.53(12)
C4B Fe1B C2B C3B 37.95(13)
C5B Fe1B C2B C3B 81.76(14)
C1B Fe1B C2B C3B 119.30(18)
C10B Fe1B C2B C3B 171.40(18)
C14B Fe1B C2B C3B -38.9(3)
Li1B Fe1B C2B C3B 44.5(2)
C1B C2B C3B C4B 0.0(2)
Fe1B C2B C3B C4B -59.79(13)
C1B C2B C3B Fe1B 59.76(13)
C12B Fe1B C3B C4B -159.80(12)
C13B Fe1B C3B C4B -117.03(13)
C11B Fe1B C3B C4B 168.25(17)
C2B Fe1B C3B C4B 118.63(18)
C5B Fe1B C3B C4B 37.34(12)
C1B Fe1B C3B C4B 81.16(13)
C10B Fe1B C3B C4B -50.1(3)
C14B Fe1B C3B C4B -75.43(14)
Li1B Fe1B C3B C4B -33.43(14)
C12B Fe1B C3B C2B 81.57(14)
C13B Fe1B C3B C2B 124.34(13)
C11B Fe1B C3B C2B 49.6(2)
C4B Fe1B C3B C2B -118.63(18)
C5B Fe1B C3B C2B -81.29(14)
C1B Fe1B C3B C2B -37.47(13)
C10B Fe1B C3B C2B -168.8(2)
C14B Fe1B C3B C2B 165.94(12)
Li1B Fe1B C3B C2B -152.06(13)
C2B C3B C4B C5B 0.5(2)
Fe1B C3B C4B C5B -59.33(14)
C2B C3B C4B Fe1B 59.81(13)
C12B Fe1B C4B C3B 44.2(2)
C13B Fe1B C4B C3B 80.55(14)
C11B Fe1B C4B C3B -161.4(3)
C2B Fe1B C4B C3B -37.98(13)
C5B Fe1B C4B C3B -119.74(18)
C1B Fe1B C4B C3B -81.65(14)
C10B Fe1B C4B C3B 163.05(12)
C14B Fe1B C4B C3B 122.93(12)
Li1B Fe1B C4B C3B 146.42(14)
C12B Fe1B C4B C5B 163.91(17)
C13B Fe1B C4B C5B -159.71(12)
C11B Fe1B C4B C5B -41.6(3)
C3B Fe1B C4B C5B 119.74(18)
C2B Fe1B C4B C5B 81.76(14)
C1B Fe1B C4B C5B 38.08(13)
C10B Fe1B C4B C5B -77.21(15)
C14B Fe1B C4B C5B -117.33(13)
Li1B Fe1B C4B C5B -93.85(14)
C3B C4B C5B C1B -0.7(2)
Fe1B C4B C5B C1B -59.96(14)
C3B C4B C5B Fe1B 59.22(13)
C2B C1B C5B C4B 0.7(2)
Fe1B C1B C5B C4B 59.75(14)
C2B C1B C5B Fe1B -59.04(14)
C12B Fe1B C5B C4B -155.8(3)
C13B Fe1B C5B C4B 46.0(3)
C11B Fe1B C5B C4B 166.77(12)
C3B Fe1B C5B C4B -37.35(13)
C2B Fe1B C5B C4B -81.13(14)
C1B Fe1B C5B C4B -118.47(18)
C10B Fe1B C5B C4B 123.79(13)
C14B Fe1B C5B C4B 80.17(14)
Li1B Fe1B C5B C4B 75.65(13)
C12B Fe1B C5B C1B -37.3(3)
C13B Fe1B C5B C1B 164.46(18)
C11B Fe1B C5B C1B -74.76(15)
C3B Fe1B C5B C1B 81.12(14)
C4B Fe1B C5B C1B 118.47(18)
C2B Fe1B C5B C1B 37.34(13)
C10B Fe1B C5B C1B -117.74(13)
C14B Fe1B C5B C1B -161.36(12)
Li1B Fe1B C5B C1B -165.88(14)
N1B C9B C10B C11B -178.28(16)
C17B C9B C10B C11B 54.0(2)
N1B C9B C10B C14B 1.5(2)
C17B C9B C10B C14B -126.19(19)
N1B C9B C10B Fe1B -93.10(17)
C17B C9B C10B Fe1B 139.23(14)
N1B C9B C10B Li1B -19.35(14)
C17B C9B C10B Li1B -147.02(16)
C12B Fe1B C10B C11B -38.33(12)
C13B Fe1B C10B C11B -82.75(12)
C3B Fe1B C10B C11B -155.7(2)
C4B Fe1B C10B C11B 165.81(12)
C2B Fe1B C10B C11B 42.9(2)
C5B Fe1B C10B C11B 123.51(12)
C1B Fe1B C10B C11B 80.29(14)
C14B Fe1B C10B C11B -122.72(16)
Li1B Fe1B C10B C11B -175.06(15)
C12B Fe1B C10B C14B 84.38(12)
C13B Fe1B C10B C14B 39.96(11)
C11B Fe1B C10B C14B 122.72(16)
C3B Fe1B C10B C14B -33.0(3)
C4B Fe1B C10B C14B -71.47(13)
C2B Fe1B C10B C14B 165.58(19)
C5B Fe1B C10B C14B -113.77(12)
C1B Fe1B C10B C14B -156.99(11)
Li1B Fe1B C10B C14B -52.34(11)
C12B Fe1B C10B C9B -151.85(18)
C13B Fe1B C10B C9B 163.73(19)
C11B Fe1B C10B C9B -113.5(2)
C3B Fe1B C10B C9B 90.7(3)
C4B Fe1B C10B C9B 52.3(2)
C2B Fe1B C10B C9B -70.6(3)
C5B Fe1B C10B C9B 10.00(19)
C1B Fe1B C10B C9B -33.2(2)
C14B Fe1B C10B C9B 123.8(2)
Li1B Fe1B C10B C9B 71.43(17)
C12B Fe1B C10B Li1B 136.72(11)
C13B Fe1B C10B Li1B 92.30(10)
C11B Fe1B C10B Li1B 175.06(15)
C3B Fe1B C10B Li1B 19.3(3)
C4B Fe1B C10B Li1B -19.13(13)
C2B Fe1B C10B Li1B -142.1(2)
C5B Fe1B C10B Li1B -61.43(11)
C1B Fe1B C10B Li1B -104.65(11)
C14B Fe1B C10B Li1B 52.34(12)
C14B C10B C11B C12B 0.6(2)
C9B C10B C11B C12B -179.60(16)
Fe1B C10B C11B C12B 59.91(12)
Li1B C10B C11B C12B 49.4(4)
C14B C10B C11B Fe1B -59.31(13)
C9B C10B C11B Fe1B 120.49(16)
Li1B C10B C11B Fe1B -10.6(3)
C13B Fe1B C11B C12B -38.53(11)
C3B Fe1B C11B C12B 45.2(2)
C4B Fe1B C11B C12B -163.3(3)
C2B Fe1B C11B C12B 80.13(14)
C5B Fe1B C11B C12B 164.14(12)
C1B Fe1B C11B C12B 122.76(13)
C10B Fe1B C11B C12B -118.03(16)
C14B Fe1B C11B C12B -82.39(12)
Li1B Fe1B C11B C12B -113.88(12)
C12B Fe1B C11B C10B 118.03(16)
C13B Fe1B C11B C10B 79.50(12)
C3B Fe1B C11B C10B 163.25(17)
C4B Fe1B C11B C10B -45.3(3)
C2B Fe1B C11B C10B -161.83(12)
C5B Fe1B C11B C10B -77.83(14)
C1B Fe1B C11B C10B -119.21(12)
C14B Fe1B C11B C10B 35.65(11)
Li1B Fe1B C11B C10B 4.15(12)
C10B C11B C12B C13B -0.5(2)
Fe1B C11B C12B C13B 59.91(13)
C10B C11B C12B Fe1B -60.42(12)
C13B Fe1B C12B C11B 118.01(16)
C3B Fe1B C12B C11B -159.41(12)
C4B Fe1B C12B C11B 169.48(17)
C2B Fe1B C12B C11B -117.32(12)
C5B Fe1B C12B C11B -48.3(3)
C1B Fe1B C12B C11B -77.13(14)
C10B Fe1B C12B C11B 38.57(11)
C14B Fe1B C12B C11B 82.11(12)
Li1B Fe1B C12B C11B 76.28(13)
C11B Fe1B C12B C13B -118.01(16)
C3B Fe1B C12B C13B 82.58(13)
C4B Fe1B C12B C13B 51.5(2)
C2B Fe1B C12B C13B 124.66(12)
C5B Fe1B C12B C13B -166.3(3)
C1B Fe1B C12B C13B 164.86(12)
C10B Fe1B C12B C13B -79.44(12)
C14B Fe1B C12B C13B -35.90(11)
Li1B Fe1B C12B C13B -41.73(14)
C11B C12B C13B C14B 0.3(2)
Fe1B C12B C13B C14B 60.31(13)
C11B C12B C13B Fe1B -60.05(13)
C11B Fe1B C13B C12B 38.36(11)
C3B Fe1B C13B C12B -114.85(12)
C4B Fe1B C13B C12B -156.87(12)
C2B Fe1B C13B C12B -74.01(14)
C5B Fe1B C13B C12B 170.42(18)
C1B Fe1B C13B C12B -44.2(3)
C10B Fe1B C13B C12B 82.87(12)
C14B Fe1B C13B C12B 122.58(16)
Li1B Fe1B C13B C12B 140.77(13)
C12B Fe1B C13B C14B -122.58(16)
C11B Fe1B C13B C14B -84.22(12)
C3B Fe1B C13B C14B 122.58(12)
C4B Fe1B C13B C14B 80.56(13)
C2B Fe1B C13B C14B 163.41(11)
C5B Fe1B C13B C14B 47.8(2)
C1B Fe1B C13B C14B -166.7(2)
C10B Fe1B C13B C14B -39.71(11)
Li1B Fe1B C13B C14B 18.19(12)
C11B C10B C14B C13B -0.4(2)
C9B C10B C14B C13B 179.79(17)
Fe1B C10B C14B C13B -57.87(11)
Li1B C10B C14B C13B -154.04(18)
C11B C10B C14B Fe1B 57.45(13)
C9B C10B C14B Fe1B -122.34(18)
Li1B C10B C14B Fe1B -96.16(11)
C11B C10B C14B Li1B 153.62(16)
C9B C10B C14B Li1B -26.2(2)
Fe1B C10B C14B Li1B 96.16(11)
C11B C10B C14B Li1A -154.4(2)
C9B C10B C14B Li1A 25.8(4)
Fe1B C10B C14B Li1A 148.1(3)
Li1B C10B C14B Li1A 52.0(3)
C12B C13B C14B C10B 0.1(2)
Fe1B C13B C14B C10B 58.55(11)
C12B C13B C14B Fe1B -58.45(13)
C12B C13B C14B Li1B -122.0(3)
Fe1B C13B C14B Li1B -63.5(3)
C12B C13B C14B Li1A 166.06(15)
Fe1B C13B C14B Li1A -135.49(12)
C12B Fe1B C14B C10B -79.45(12)
C13B Fe1B C14B C10B -115.40(16)
C11B Fe1B C14B C10B -35.98(11)
C3B Fe1B C14B C10B 168.47(11)
C4B Fe1B C14B C10B 127.46(12)
C2B Fe1B C14B C10B -162.1(2)
C5B Fe1B C14B C10B 85.56(13)
C1B Fe1B C14B C10B 54.5(2)
Li1B Fe1B C14B C10B 92.29(15)
C12B Fe1B C14B C13B 35.96(12)
C11B Fe1B C14B C13B 79.43(12)
C3B Fe1B C14B C13B -76.12(14)
C4B Fe1B C14B C13B -117.13(12)
C2B Fe1B C14B C13B -46.7(3)
C5B Fe1B C14B C13B -159.04(12)
C1B Fe1B C14B C13B 169.94(18)
C10B Fe1B C14B C13B 115.40(16)
Li1B Fe1B C14B C13B -152.30(17)
C12B Fe1B C14B Li1B -171.74(14)
C13B Fe1B C14B Li1B 152.30(17)
C11B Fe1B C14B Li1B -128.27(13)
C3B Fe1B C14B Li1B 76.18(14)
C4B Fe1B C14B Li1B 35.17(14)
C2B Fe1B C14B Li1B 105.6(3)
C5B Fe1B C14B Li1B -6.74(15)
C1B Fe1B C14B Li1B -37.8(2)
C10B Fe1B C14B Li1B -92.29(15)
C12B Fe1B C14B Li1A 125.18(19)
C13B Fe1B C14B Li1A 89.2(2)
C11B Fe1B C14B Li1A 168.65(19)
C3B Fe1B C14B Li1A 13.1(2)
C4B Fe1B C14B Li1A -27.91(19)
C2B Fe1B C14B Li1A 42.5(3)
C5B Fe1B C14B Li1A -69.81(19)
C1B Fe1B C14B Li1A -100.8(2)
C10B Fe1B C14B Li1A -155.4(2)
Li1B Fe1B C14B Li1A -63.08(19)
C10B C9B N1B C15B 156.71(18)
C17B C9B N1B C15B -76.8(2)
C10B C9B N1B C16B -80.04(19)
C17B C9B N1B C16B 46.4(2)
C10B C9B N1B Li1B 25.81(19)
C17B C9B N1B Li1B 152.25(16)
N1B C9B C17B C22B -91.5(2)
C10B C9B C17B C22B 34.1(3)
N1B C9B C17B C18B 87.5(2)
C10B C9B C17B C18B -146.94(19)
C22B C17B C18B C19B 1.9(3)
C9B C17B C18B C19B -177.1(2)
C17B C18B C19B C20B -1.0(4)
C18B C19B C20B C21B -0.8(4)
C19B C20B C21B C22B 1.7(4)
C18B C17B C22B C21B -1.1(3)
C9B C17B C22B C21B 177.9(2)
C20B C21B C22B C17B -0.7(4)
C15A N1A Li1A O33 -20.3(2)
C16A N1A Li1A O33 103.07(19)
C9A N1A Li1A O33 -138.72(16)
C15A N1A Li1A C14B -160.37(15)
C16A N1A Li1A C14B -37.0(2)
C9A N1A Li1A C14B 81.24(17)
C15A N1A Li1A C14A 89.94(14)
C16A N1A Li1A C14A -146.66(15)
C9A N1A Li1A C14A -28.45(14)
C15A N1A Li1A Li1B 138.02(18)
C16A N1A Li1A Li1B -98.6(2)
C9A N1A Li1A Li1B 19.6(2)
C10B C14B Li1A O33 60.7(4)
C13B C14B Li1A O33 -92.7(2)
Fe1B C14B Li1A O33 -165.86(13)
Li1B C14B Li1A O33 119.6(2)
C10B C14B Li1A N1A -161.3(2)
C13B C14B Li1A N1A 45.3(2)
Fe1B C14B Li1A N1A -27.9(3)
Li1B C14B Li1A N1A -102.45(18)
C10B C14B Li1A C14A -64.7(3)
C13B C14B Li1A C14A 141.90(16)
Fe1B C14B Li1A C14A 68.7(2)
Li1B C14B Li1A C14A -5.83(15)
C10B C14B Li1A Li1B -58.9(3)
C13B C14B Li1A Li1B 147.73(17)
Fe1B C14B Li1A Li1B 74.58(19)
C10A C14A Li1A O33 114.04(18)
C13A C14A Li1A O33 -9.7(4)
Fe1A C14A Li1A O33 171.4(2)
Li1B C14A Li1A O33 -123.7(2)
C10A C14A Li1A N1A 1.71(15)
C13A C14A Li1A N1A -122.0(3)
Fe1A C14A Li1A N1A 59.1(3)
Li1B C14A Li1A N1A 124.02(15)
C10A C14A Li1A C14B -116.46(16)
C13A C14A Li1A C14B 119.8(3)
Fe1A C14A Li1A C14B -59.1(3)
Li1B C14A Li1A C14B 5.86(15)
C10A C14A Li1A Li1B -122.31(17)
C13A C14A Li1A Li1B 113.9(3)
Fe1A C14A Li1A Li1B -64.9(3)
C15B N1B Li1B C14A 77.3(3)
C16B N1B Li1B C14A -40.6(2)
C9B N1B Li1B C14A -156.81(18)
C15B N1B Li1B C14B -159.63(18)
C16B N1B Li1B C14B 82.41(16)
C9B N1B Li1B C14B -33.76(16)
C15B N1B Li1B Li1A 146.3(2)
C16B N1B Li1B Li1A 28.4(2)
C9B N1B Li1B Li1A -87.8(2)
C15B N1B Li1B C10B -141.23(19)
C16B N1B Li1B C10B 100.82(13)
C9B N1B Li1B C10B -15.36(11)
C15B N1B Li1B Fe1B -118.94(18)
C16B N1B Li1B Fe1B 123.11(13)
C9B N1B Li1B Fe1B 6.93(14)
C15B N1B Li1B Fe1A 27.9(3)
C16B N1B Li1B Fe1A -90.10(18)
C9B N1B Li1B Fe1A 153.72(15)
C10A C14A Li1B N1B -172.88(17)
C13A C14A Li1B N1B -36.0(3)
Fe1A C14A Li1B N1B -104.40(19)
Li1A C14A Li1B N1B 102.5(2)
C10A C14A Li1B C14B 78.0(2)
C13A C14A Li1B C14B -145.10(19)
Fe1A C14A Li1B C14B 146.53(16)
Li1A C14A Li1B C14B -6.56(16)
C10A C14A Li1B Li1A 84.60(19)
C13A C14A Li1B Li1A -138.5(2)
Fe1A C14A Li1B Li1A 153.08(13)
C10A C14A Li1B C10B 98.3(3)
C13A C14A Li1B C10B -124.9(3)
Fe1A C14A Li1B C10B 166.8(3)
Li1A C14A Li1B C10B 13.7(3)
C10A C14A Li1B Fe1B 31.8(3)
C13A C14A Li1B Fe1B 168.63(18)
Fe1A C14A Li1B Fe1B 100.3(2)
Li1A C14A Li1B Fe1B -52.8(2)
C10A C14A Li1B Fe1A -68.48(15)
C13A C14A Li1B Fe1A 68.38(16)
Li1A C14A Li1B Fe1A -153.08(13)
C10B C14B Li1B N1B 30.87(15)
C13B C14B Li1B N1B 154.6(3)
Fe1B C14B Li1B N1B 98.73(12)
Li1A C14B Li1B N1B -122.04(16)
C10B C14B Li1B C14A 159.49(18)
C13B C14B Li1B C14A -76.8(4)
Fe1B C14B Li1B C14A -132.66(16)
Li1A C14B Li1B C14A 6.57(16)
C10B C14B Li1B Li1A 152.92(15)
C13B C14B Li1B Li1A -83.4(3)
Fe1B C14B Li1B Li1A -139.23(13)
C13B C14B Li1B C10B 123.7(4)
Fe1B C14B Li1B C10B 67.85(10)
Li1A C14B Li1B C10B -152.92(15)
C10B C14B Li1B Fe1B -67.85(10)
C13B C14B Li1B Fe1B 55.9(3)
Li1A C14B Li1B Fe1B 139.23(13)
C10B C14B Li1B Fe1A -160.3(3)
C13B C14B Li1B Fe1A -36.6(5)
Fe1B C14B Li1B Fe1A -92.5(3)
Li1A C14B Li1B Fe1A 46.8(3)
O33 Li1A Li1B N1B -27.7(3)
N1A Li1A Li1B N1B 178.16(16)
C14B Li1A Li1B N1B 70.98(18)
C14A Li1A Li1B N1B -115.8(2)
O33 Li1A Li1B C14A 88.1(2)
N1A Li1A Li1B C14A -66.02(16)
C14B Li1A Li1B C14A -173.21(17)
O33 Li1A Li1B C14B -98.7(2)
N1A Li1A Li1B C14B 107.19(18)
C14A Li1A Li1B C14B 173.21(17)
O33 Li1A Li1B C10B -84.5(2)
N1A Li1A Li1B C10B 121.41(16)
C14B Li1A Li1B C10B 14.22(8)
C14A Li1A Li1B C10B -172.57(15)
O33 Li1A Li1B Fe1B -124.2(2)
N1A Li1A Li1B Fe1B 81.75(16)
C14B Li1A Li1B Fe1B -25.44(8)
C14A Li1A Li1B Fe1B 147.77(14)
O33 Li1A Li1B Fe1A 105.3(2)
N1A Li1A Li1B Fe1A -48.83(18)
C14B Li1A Li1B Fe1A -156.01(14)
C14A Li1A Li1B Fe1A 17.19(8)
C11B C10B Li1B N1B 153.7(3)
C14B C10B Li1B N1B -144.20(17)
C9B C10B Li1B N1B 14.93(11)
Fe1B C10B Li1B N1B 143.82(11)
C11B C10B Li1B C14A -96.7(4)
C14B C10B Li1B C14A -34.6(3)
C9B C10B Li1B C14A 124.5(3)
Fe1B C10B Li1B C14A -106.6(3)
C11B C10B Li1B C14B -62.1(3)
C9B C10B Li1B C14B 159.12(17)
Fe1B C10B Li1B C14B -71.99(12)
C11B C10B Li1B Li1A -85.0(3)
C14B C10B Li1B Li1A -22.94(13)
C9B C10B Li1B Li1A 136.19(15)
Fe1B C10B Li1B Li1A -94.92(12)
C11B C10B Li1B Fe1B 9.9(3)
C14B C10B Li1B Fe1B 71.99(12)
C9B C10B Li1B Fe1B -128.89(12)
C11B C10B Li1B Fe1A 30.6(9)
C14B C10B Li1B Fe1A 92.7(7)
C9B C10B Li1B Fe1A -108.2(7)
Fe1B C10B Li1B Fe1A 20.7(7)
C12B Fe1B Li1B N1B -74.31(13)
C13B Fe1B Li1B N1B -100.65(12)
C11B Fe1B Li1B N1B -34.58(13)
C3B Fe1B Li1B N1B 154.72(11)
C4B Fe1B Li1B N1B 132.70(14)
C2B Fe1B Li1B N1B 126.33(14)
C5B Fe1B Li1B N1B 91.46(12)
C1B Fe1B Li1B N1B 81.07(13)
C10B Fe1B Li1B N1B -31.31(10)
C14B Fe1B Li1B N1B -82.62(14)
C12B Fe1B Li1B C14A 85.5(2)
C13B Fe1B Li1B C14A 59.1(2)
C11B Fe1B Li1B C14A 125.2(2)
C3B Fe1B Li1B C14A -45.5(2)
C4B Fe1B Li1B C14A -67.5(2)
C2B Fe1B Li1B C14A -73.9(3)
C5B Fe1B Li1B C14A -108.8(2)
C1B Fe1B Li1B C14A -119.2(2)
C10B Fe1B Li1B C14A 128.4(2)
C14B Fe1B Li1B C14A 77.1(2)
C12B Fe1B Li1B C14B 8.32(14)
C13B Fe1B Li1B C14B -18.03(11)
C11B Fe1B Li1B C14B 48.05(12)
C3B Fe1B Li1B C14B -122.65(12)
C4B Fe1B Li1B C14B -144.67(13)
C2B Fe1B Li1B C14B -151.05(14)
C5B Fe1B Li1B C14B 174.08(13)
C1B Fe1B Li1B C14B 163.69(11)
C10B Fe1B Li1B C14B 51.32(11)
C12B Fe1B Li1B Li1A 42.32(14)
C13B Fe1B Li1B Li1A 15.97(12)
C11B Fe1B Li1B Li1A 82.05(13)
C3B Fe1B Li1B Li1A -88.65(13)
C4B Fe1B Li1B Li1A -110.67(14)
C2B Fe1B Li1B Li1A -117.05(15)
C5B Fe1B Li1B Li1A -151.92(14)
C1B Fe1B Li1B Li1A -162.31(12)
C10B Fe1B Li1B Li1A 85.31(13)
C14B Fe1B Li1B Li1A 34.00(12)
C12B Fe1B Li1B C10B -43.00(11)
C13B Fe1B Li1B C10B -69.34(9)
C11B Fe1B Li1B C10B -3.27(10)
C3B Fe1B Li1B C10B -173.97(9)
C4B Fe1B Li1B C10B 164.01(11)
C2B Fe1B Li1B C10B 157.64(13)
C5B Fe1B Li1B C10B 122.77(10)
C1B Fe1B Li1B C10B 112.37(10)
C14B Fe1B Li1B C10B -51.32(11)
C12B Fe1B Li1B Fe1A 141.96(13)
C13B Fe1B Li1B Fe1A 115.61(15)
C11B Fe1B Li1B Fe1A -178.31(13)
C3B Fe1B Li1B Fe1A 10.99(16)
C4B Fe1B Li1B Fe1A -11.03(13)
C2B Fe1B Li1B Fe1A -17.4(2)
C5B Fe1B Li1B Fe1A -52.28(14)
C1B Fe1B Li1B Fe1A -62.67(16)
C10B Fe1B Li1B Fe1A -175.04(18)
C14B Fe1B Li1B Fe1A 133.6(2)
C2A Fe1A Li1B N1B -38.1(2)
C12A Fe1A Li1B N1B 82.90(18)
C11A Fe1A Li1B N1B 125.90(17)
C3A Fe1A Li1B N1B -52.8(3)
C1A Fe1A Li1B N1B -69.20(19)
C13A Fe1A Li1B N1B 68.47(17)
C10A Fe1A Li1B N1B 140.71(19)
C5A Fe1A Li1B N1B -105.50(19)
C4A Fe1A Li1B N1B -105.1(2)
C14A Fe1A Li1B N1B 104.6(2)
C2A Fe1A Li1B C14A -142.72(15)
C12A Fe1A Li1B C14A -21.74(14)
C11A Fe1A Li1B C14A 21.27(13)
C3A Fe1A Li1B C14A -157.45(18)
C1A Fe1A Li1B C14A -173.83(16)
C13A Fe1A Li1B C14A -36.16(12)
C10A Fe1A Li1B C14A 36.08(11)
C5A Fe1A Li1B C14A 149.87(13)
C4A Fe1A Li1B C14A 150.30(15)
C2A Fe1A Li1B C14B 155.5(3)
C12A Fe1A Li1B C14B -83.5(3)
C11A Fe1A Li1B C14B -40.5(3)
C3A Fe1A Li1B C14B 140.8(3)
C1A Fe1A Li1B C14B 124.4(3)
C13A Fe1A Li1B C14B -98.0(3)
C10A Fe1A Li1B C14B -25.7(3)
C5A Fe1A Li1B C14B 88.1(3)
C4A Fe1A Li1B C14B 88.5(3)
C14A Fe1A Li1B C14B -61.8(3)
C2A Fe1A Li1B Li1A -165.70(15)
C12A Fe1A Li1B Li1A -44.71(15)
C11A Fe1A Li1B Li1A -1.71(15)
C3A Fe1A Li1B Li1A 179.58(18)
C1A Fe1A Li1B Li1A 163.19(17)
C13A Fe1A Li1B Li1A -59.14(13)
C10A Fe1A Li1B Li1A 13.10(12)
C5A Fe1A Li1B Li1A 126.89(15)
C4A Fe1A Li1B Li1A 127.33(16)
C14A Fe1A Li1B Li1A -22.97(12)
C2A Fe1A Li1B C10B 79.3(7)
C12A Fe1A Li1B C10B -159.7(7)
C11A Fe1A Li1B C10B -116.7(7)
C3A Fe1A Li1B C10B 64.6(8)
C1A Fe1A Li1B C10B 48.2(7)
C13A Fe1A Li1B C10B -174.1(7)
C10A Fe1A Li1B C10B -101.9(7)
C5A Fe1A Li1B C10B 11.9(7)
C4A Fe1A Li1B C10B 12.3(8)
C14A Fe1A Li1B C10B -138.0(8)
C2A Fe1A Li1B Fe1B 96.49(17)
C12A Fe1A Li1B Fe1B -142.52(13)
C11A Fe1A Li1B Fe1B -99.52(14)
C3A Fe1A Li1B Fe1B 81.8(2)
C1A Fe1A Li1B Fe1B 65.38(16)
C13A Fe1A Li1B Fe1B -156.95(16)
C10A Fe1A Li1B Fe1B -84.71(14)
C5A Fe1A Li1B Fe1B 29.08(15)
C4A Fe1A Li1B Fe1B 29.5(2)
C14A Fe1A Li1B Fe1B -120.79(19)
C31 C32 O33 C34 80.6(4)
C31 C32 O33 Li1A -106.7(3)
N1A Li1A O33 C34 -88.4(3)
C14B Li1A O33 C34 51.8(3)
C14A Li1A O33 C34 176.7(3)
Li1B Li1A O33 C34 116.9(3)
N1A Li1A O33 C32 100.0(2)
C14B Li1A O33 C32 -119.8(2)
C14A Li1A O33 C32 5.1(3)
Li1B Li1A O33 C32 -54.7(3)
C32 O33 C34 C35 174.4(3)
Li1A O33 C34 C35 2.2(5)
